data_4086905
loop_
_publ_author_name
'Jayarathne, Upul'
'Zhang, Yuanyuan'
'Hazari, Nilay'
'Bernskoetter, Wesley H.'

_publ_section_title
;
 Selective Iron-Catalyzed Deaminative Hydrogenation of Amides
;
_journal_issue 2
_journal_name_full Organometallics
_journal_page_first 409
_journal_paper_doi 10.1021/acs.organomet.6b00816
_journal_volume 36
_journal_year 2017
_chemical_formula_moiety 'C96 H176 Fe4 N8 O8 P'
_chemical_formula_sum 'C96 H176 Fe4 N8 O8 P8'
_chemical_formula_weight 2041.60
_space_group_crystal_system monoclinic
_space_group_IT_number 14
_space_group_name_Hall '-P 2ybc'
_space_group_name_H-M_alt 'P 1 21/c 1'
_symmetry_space_group_name_Hall '-P 2ybc'
_symmetry_space_group_name_H-M 'P 1 21/c 1'
_atom_sites_solution_hydrogens mixed
_audit_creation_method SHELXL-2014/7
_cell_angle_alpha 90
_cell_angle_beta 108.9000(10)
_cell_angle_gamma 90
_cell_formula_units_Z 1
_cell_length_a 17.5157(9)
_cell_length_b 10.2844(5)
_cell_length_c 15.8238(8)
_cell_measurement_reflns_used 9934
_cell_measurement_temperature 100(2)
_cell_measurement_theta_max 28.4
_cell_measurement_theta_min 2.4
_cell_volume 2696.8(2)
_computing_cell_refinement 'SAINT (Bruker, 1998)'
_computing_data_collection 'SMART (Bruker, 1998)'
_computing_data_reduction 'SAINT (Bruker, 1998)'
_computing_molecular_graphics 'ORTEP-III (Burnett & Johnson, 1996)'
_computing_publication_material 'CIFTAB (Sheldrick, 1997)'
_computing_structure_refinement 'SHELXL-97 (Sheldrick, 1997)'
_computing_structure_solution 'SHELXS-97 (Sheldrick, 1997)'
_diffrn_ambient_temperature 100(2)
_diffrn_measured_fraction_theta_full 0.995
_diffrn_measured_fraction_theta_max 0.995
_diffrn_measurement_device_type 'Bruker SMART CCD area detector'
_diffrn_measurement_method 'omega scans'
_diffrn_radiation_type MoK\a
_diffrn_radiation_wavelength 0.71073
_diffrn_reflns_av_R_equivalents 0.0203
_diffrn_reflns_av_unetI/netI 0.0161
_diffrn_reflns_Laue_measured_fraction_full 0.995
_diffrn_reflns_Laue_measured_fraction_max 0.995
_diffrn_reflns_limit_h_max 23
_diffrn_reflns_limit_h_min -23
_diffrn_reflns_limit_k_max 13
_diffrn_reflns_limit_k_min -13
_diffrn_reflns_limit_l_max 21
_diffrn_reflns_limit_l_min -21
_diffrn_reflns_number 31159
_diffrn_reflns_point_group_measured_fraction_full 0.995
_diffrn_reflns_point_group_measured_fraction_max 0.995
_diffrn_reflns_theta_full 25.242
_diffrn_reflns_theta_max 28.368
_diffrn_reflns_theta_min 2.403
_diffrn_source 'Incoatec IMuS microfocus tube'
_diffrn_standards_decay_% 0.0
_exptl_absorpt_coefficient_mu 0.700
_exptl_absorpt_correction_T_max 0.90
_exptl_absorpt_correction_T_min 0.82
_exptl_absorpt_correction_type multi-scan
_exptl_absorpt_process_details
;
 Data were corrected for decay and absorption using the program SADABS 
 (Sheldrick, G. M. (2003). SADABS. Version 2.10. University of
 G\"ottingen, Germany).
;
_exptl_crystal_colour Yellow
_exptl_crystal_density_diffrn 1.257
_exptl_crystal_description Prism
_exptl_crystal_F_000 1096
_exptl_crystal_size_max 0.400
_exptl_crystal_size_mid 0.250
_exptl_crystal_size_min 0.150
_refine_diff_density_max 0.311
_refine_diff_density_min -0.325
_refine_diff_density_rms 0.044
_refine_ls_extinction_method none
_refine_ls_goodness_of_fit_ref 1.054
_refine_ls_hydrogen_treatment mixed
_refine_ls_matrix_type full
_refine_ls_number_parameters 292
_refine_ls_number_reflns 6726
_refine_ls_number_restraints 0
_refine_ls_restrained_S_all 1.054
_refine_ls_R_factor_all 0.0253
_refine_ls_R_factor_gt 0.0225
_refine_ls_shift/su_max 0.003
_refine_ls_shift/su_mean 0.000
_refine_ls_structure_factor_coef Fsqd
_refine_ls_weighting_details 'w=1/[\s^2^(Fo^2^)+(0.0232P)^2^+1.2712P] where P=(Fo^2^+2Fc^2^)/3'
_refine_ls_weighting_scheme calc
_refine_ls_wR_factor_gt 0.0558
_refine_ls_wR_factor_ref 0.0570
_reflns_Friedel_coverage 0.000
_reflns_number_gt 6233
_reflns_number_total 6726
_reflns_threshold_expression 'I > 2\s(I)'
_cod_data_source_file om6b00816_si_001.cif
_cod_data_source_block UJ53
_cod_depositor_comments 'Adding full bibliography for 4086905.cif.'
_cod_database_code 4086905
_shelx_shelxl_version_number 2014/7
_shelx_space_group_comment
;
The symmetry employed for this shelxl refinement is uniquely defined
by the following loop, which should always be used as a source of
symmetry information in preference to the above space-group names.
They are only intended as comments.
;
_shelx_estimated_absorpt_t_min 0.767
_shelx_estimated_absorpt_t_max 0.902

loop_
_space_group_symop_operation_xyz
'x, y, z'
'-x, y+1/2, -z+1/2'
'-x, -y, -z'
'x, -y-1/2, z-1/2'

loop_
_atom_site_label
_atom_site_type_symbol
_atom_site_fract_x
_atom_site_fract_y
_atom_site_fract_z
_atom_site_U_iso_or_equiv
_atom_site_adp_type
_atom_site_occupancy
_atom_site_site_symmetry_order
_atom_site_calc_flag
_atom_site_refinement_flags_posn
_atom_site_refinement_flags_adp
Fe1 Fe 0.72008(2) 0.35090(2) 0.74392(2) 0.00914(4) Uani 1 1 d . .
H1FE H 0.7388(9) 0.2357(15) 0.8000(10) 0.030(4) Uiso 1 1 d . .
P1 P 0.59769(2) 0.26369(2) 0.70503(2) 0.01025(6) Uani 1 1 d . .
P2 P 0.84426(2) 0.40081(3) 0.82637(2) 0.01099(6) Uani 1 1 d . .
O1 O 0.77164(5) 0.19552(8) 0.62046(6) 0.02234(18) Uani 1 1 d . .
O2 O 0.58191(5) 0.58826(8) 0.71947(5) 0.01878(16) Uani 1 1 d . .
N1 N 0.68660(5) 0.43411(9) 0.84688(6) 0.01191(16) Uani 1 1 d . .
H1 H 0.6538 0.5119 0.8191 0.014 Uiso 1 1 calc R U
N2 N 0.69211(5) 0.53328(9) 0.67742(6) 0.01266(17) Uani 1 1 d . .
C1 C 0.74946(6) 0.26209(10) 0.66757(7) 0.0139(2) Uani 1 1 d . .
C2 C 0.55974(6) 0.30983(11) 0.79662(7) 0.0147(2) Uani 1 1 d . .
H2A H 0.5207 0.3822 0.7773 0.018 Uiso 1 1 calc R U
H2B H 0.5318 0.2350 0.8130 0.018 Uiso 1 1 calc R U
C3 C 0.63070(6) 0.35174(11) 0.87692(7) 0.0150(2) Uani 1 1 d . .
H3A H 0.6107 0.4012 0.9192 0.018 Uiso 1 1 calc R U
H3B H 0.6597 0.2740 0.9083 0.018 Uiso 1 1 calc R U
C4 C 0.75124(6) 0.48642(11) 0.92603(7) 0.0160(2) Uani 1 1 d . .
H4A H 0.7658 0.4200 0.9739 0.019 Uiso 1 1 calc R U
H4B H 0.7308 0.5639 0.9489 0.019 Uiso 1 1 calc R U
C5 C 0.82620(6) 0.52348(10) 0.90236(7) 0.0148(2) Uani 1 1 d . .
H5A H 0.8735 0.5285 0.9574 0.018 Uiso 1 1 calc R U
H5B H 0.8184 0.6099 0.8732 0.018 Uiso 1 1 calc R U
C6 C 0.58631(6) 0.08420(10) 0.70228(7) 0.0153(2) Uani 1 1 d . .
H6 H 0.5285 0.0661 0.6954 0.018 Uiso 1 1 calc R U
C7 C 0.63672(8) 0.01968(12) 0.78986(8) 0.0250(3) Uani 1 1 d . .
H7A H 0.6247 -0.0736 0.7873 0.038 Uiso 1 1 calc R U
H7B H 0.6235 0.0590 0.8398 0.038 Uiso 1 1 calc R U
H7C H 0.6942 0.0324 0.7985 0.038 Uiso 1 1 calc R U
C8 C 0.60301(8) 0.01926(11) 0.62301(9) 0.0242(2) Uani 1 1 d . .
H8A H 0.6598 0.0319 0.6281 0.036 Uiso 1 1 calc R U
H8B H 0.5685 0.0583 0.5672 0.036 Uiso 1 1 calc R U
H8C H 0.5915 -0.0740 0.6230 0.036 Uiso 1 1 calc R U
C9 C 0.51587(6) 0.32184(10) 0.60478(7) 0.01342(19) Uani 1 1 d . .
H9 H 0.5038 0.4127 0.6190 0.016 Uiso 1 1 calc R U
C10 C 0.54346(7) 0.33291(11) 0.52248(7) 0.0179(2) Uani 1 1 d . .
H10A H 0.5508 0.2457 0.5014 0.027 Uiso 1 1 calc R U
H10B H 0.5947 0.3805 0.5384 0.027 Uiso 1 1 calc R U
H10C H 0.5025 0.3797 0.4750 0.027 Uiso 1 1 calc R U
C11 C 0.43597(7) 0.24758(12) 0.58402(8) 0.0186(2) Uani 1 1 d . .
H11A H 0.3932 0.2960 0.5397 0.028 Uiso 1 1 calc R U
H11B H 0.4220 0.2379 0.6389 0.028 Uiso 1 1 calc R U
H11C H 0.4417 0.1614 0.5602 0.028 Uiso 1 1 calc R U
C12 C 0.90635(6) 0.27074(11) 0.89850(7) 0.0159(2) Uani 1 1 d . .
H12 H 0.9633 0.3025 0.9213 0.019 Uiso 1 1 calc R U
C13 C 0.88018(7) 0.23908(12) 0.97956(7) 0.0198(2) Uani 1 1 d . .
H13A H 0.8239 0.2097 0.9593 0.030 Uiso 1 1 calc R U
H13B H 0.8851 0.3171 1.0165 0.030 Uiso 1 1 calc R U
H13C H 0.9147 0.1702 1.0148 0.030 Uiso 1 1 calc R U
C14 C 0.90564(8) 0.14524(12) 0.84607(8) 0.0241(3) Uani 1 1 d . .
H14A H 0.9438 0.0829 0.8842 0.036 Uiso 1 1 calc R U
H14B H 0.9214 0.1647 0.7934 0.036 Uiso 1 1 calc R U
H14C H 0.8513 0.1078 0.8271 0.036 Uiso 1 1 calc R U
C15 C 0.91831(6) 0.48455(11) 0.78339(7) 0.0154(2) Uani 1 1 d . .
H15 H 0.8880 0.5551 0.7428 0.019 Uiso 1 1 calc R U
C16 C 0.98740(7) 0.55101(12) 0.85559(8) 0.0218(2) Uani 1 1 d . .
H16A H 1.0176 0.4859 0.8988 0.033 Uiso 1 1 calc R U
H16B H 0.9653 0.6164 0.8863 0.033 Uiso 1 1 calc R U
H16C H 1.0235 0.5933 0.8279 0.033 Uiso 1 1 calc R U
C17 C 0.95149(7) 0.39452(13) 0.72633(8) 0.0235(2) Uani 1 1 d . .
H17A H 0.9804 0.4463 0.6944 0.035 Uiso 1 1 calc R U
H17B H 0.9067 0.3484 0.6831 0.035 Uiso 1 1 calc R U
H17C H 0.9885 0.3313 0.7650 0.035 Uiso 1 1 calc R U
C18 C 0.63168(7) 0.61036(10) 0.67934(7) 0.0153(2) Uani 1 1 d . .
H18 H 0.6256 0.6898 0.6472 0.018 Uiso 1 1 calc R U
C19 C 0.74247(6) 0.59200(11) 0.63329(7) 0.0153(2) Uani 1 1 d . .
C20 C 0.76225(7) 0.52662(12) 0.56603(8) 0.0203(2) Uani 1 1 d . .
H20 H 0.7411 0.4422 0.5483 0.024 Uiso 1 1 calc R U
C21 C 0.81283(8) 0.58418(14) 0.52473(9) 0.0303(3) Uani 1 1 d . .
H21 H 0.8258 0.5387 0.4790 0.036 Uiso 1 1 calc R U
C22 C 0.84441(8) 0.70717(14) 0.54972(11) 0.0354(3) Uani 1 1 d . .
H22 H 0.8797 0.7452 0.5221 0.043 Uiso 1 1 calc R U
C23 C 0.82424(8) 0.77402(13) 0.61492(10) 0.0311(3) Uani 1 1 d . .
H23 H 0.8448 0.8591 0.6314 0.037 Uiso 1 1 calc R U
C24 C 0.77380(7) 0.71744(11) 0.65687(8) 0.0219(2) Uani 1 1 d . .
H24 H 0.7604 0.7642 0.7019 0.026 Uiso 1 1 calc R U

loop_
_atom_site_aniso_label
_atom_site_aniso_U_11
_atom_site_aniso_U_22
_atom_site_aniso_U_33
_atom_site_aniso_U_23
_atom_site_aniso_U_13
_atom_site_aniso_U_12
Fe1 0.00959(7) 0.01014(7) 0.00775(7) -0.00047(5) 0.00288(5) -0.00053(5)
P1 0.00999(12) 0.01062(12) 0.00984(11) -0.00006(9) 0.00280(9) -0.00063(9)
P2 0.01000(12) 0.01271(12) 0.00963(11) 0.00040(9) 0.00229(9) -0.00055(9)
O1 0.0270(4) 0.0235(4) 0.0216(4) -0.0081(3) 0.0149(3) -0.0026(3)
O2 0.0180(4) 0.0192(4) 0.0202(4) 0.0016(3) 0.0077(3) 0.0051(3)
N1 0.0113(4) 0.0144(4) 0.0101(4) -0.0017(3) 0.0035(3) -0.0013(3)
N2 0.0132(4) 0.0125(4) 0.0114(4) 0.0009(3) 0.0027(3) -0.0007(3)
C1 0.0133(5) 0.0154(5) 0.0128(4) 0.0005(4) 0.0038(4) -0.0031(4)
C2 0.0130(5) 0.0182(5) 0.0145(5) -0.0014(4) 0.0065(4) -0.0021(4)
C3 0.0154(5) 0.0198(5) 0.0115(5) -0.0007(4) 0.0068(4) -0.0024(4)
C4 0.0152(5) 0.0210(5) 0.0110(4) -0.0054(4) 0.0033(4) -0.0016(4)
C5 0.0140(5) 0.0157(5) 0.0129(5) -0.0035(4) 0.0020(4) -0.0018(4)
C6 0.0139(5) 0.0123(5) 0.0189(5) 0.0011(4) 0.0045(4) -0.0020(4)
C7 0.0245(6) 0.0164(5) 0.0284(6) 0.0087(5) 0.0006(5) -0.0030(5)
C8 0.0307(6) 0.0136(5) 0.0315(6) -0.0044(5) 0.0146(5) -0.0013(5)
C9 0.0124(5) 0.0145(5) 0.0119(4) -0.0003(4) 0.0019(4) 0.0009(4)
C10 0.0185(5) 0.0213(5) 0.0127(5) 0.0014(4) 0.0033(4) -0.0001(4)
C11 0.0126(5) 0.0226(6) 0.0181(5) -0.0014(4) 0.0016(4) -0.0012(4)
C12 0.0132(5) 0.0182(5) 0.0155(5) 0.0048(4) 0.0038(4) 0.0022(4)
C13 0.0225(6) 0.0218(6) 0.0140(5) 0.0041(4) 0.0041(4) 0.0000(4)
C14 0.0295(6) 0.0210(6) 0.0243(6) 0.0049(5) 0.0122(5) 0.0107(5)
C15 0.0123(5) 0.0191(5) 0.0139(5) 0.0027(4) 0.0029(4) -0.0035(4)
C16 0.0166(5) 0.0271(6) 0.0197(5) 0.0000(5) 0.0032(4) -0.0083(4)
C17 0.0199(6) 0.0319(7) 0.0224(6) -0.0030(5) 0.0121(5) -0.0064(5)
C18 0.0169(5) 0.0121(5) 0.0143(5) 0.0001(4) 0.0014(4) 0.0006(4)
C19 0.0125(5) 0.0160(5) 0.0150(5) 0.0067(4) 0.0010(4) 0.0010(4)
C20 0.0225(6) 0.0200(5) 0.0198(5) 0.0079(4) 0.0090(4) 0.0030(4)
C21 0.0336(7) 0.0301(7) 0.0354(7) 0.0174(6) 0.0226(6) 0.0111(6)
C22 0.0273(7) 0.0307(7) 0.0548(9) 0.0269(7) 0.0223(6) 0.0060(6)
C23 0.0221(6) 0.0208(6) 0.0469(8) 0.0153(6) 0.0062(6) -0.0029(5)
C24 0.0183(5) 0.0168(5) 0.0260(6) 0.0058(4) 0.0009(4) -0.0014(4)

loop_
_atom_type_symbol
_atom_type_description
_atom_type_scat_dispersion_real
_atom_type_scat_dispersion_imag
_atom_type_scat_source
C C 0.0033 0.0016 'International Tables Vol C Tables 4.2.6.8 and 6.1.1.4'
H H 0.0000 0.0000 'International Tables Vol C Tables 4.2.6.8 and 6.1.1.4'
N N 0.0061 0.0033 'International Tables Vol C Tables 4.2.6.8 and 6.1.1.4'
O O 0.0106 0.0060 'International Tables Vol C Tables 4.2.6.8 and 6.1.1.4'
Fe Fe 0.3463 0.8444 'International Tables Vol C Tables 4.2.6.8 and 6.1.1.4'
P P 0.1023 0.0942 'International Tables Vol C Tables 4.2.6.8 and 6.1.1.4'

loop_
_geom_angle_atom_site_label_1
_geom_angle_atom_site_label_2
_geom_angle_atom_site_label_3
_geom_angle
C1 Fe1 N1 171.85(4)
C1 Fe1 N2 101.18(4)
N1 Fe1 N2 86.95(3)
C1 Fe1 P2 94.41(4)
N1 Fe1 P2 85.14(3)
N2 Fe1 P2 96.45(3)
C1 Fe1 P1 94.16(4)
N1 Fe1 P1 83.78(3)
N2 Fe1 P1 99.91(3)
P2 Fe1 P1 159.677(12)
C1 Fe1 H1FE 86.4(6)
N1 Fe1 H1FE 85.5(6)
N2 Fe1 H1FE 172.3(6)
P2 Fe1 H1FE 81.0(6)
P1 Fe1 H1FE 81.2(6)
C2 P1 C6 102.20(5)
C2 P1 C9 102.34(5)
C6 P1 C9 104.65(5)
C2 P1 Fe1 103.89(4)
C6 P1 Fe1 119.69(4)
C9 P1 Fe1 121.01(4)
C5 P2 C15 102.09(5)
C5 P2 C12 106.37(5)
C15 P2 C12 102.63(5)
C5 P2 Fe1 101.59(3)
C15 P2 Fe1 124.25(3)
C12 P2 Fe1 117.63(4)
C3 N1 C4 109.71(8)
C3 N1 Fe1 113.42(6)
C4 N1 Fe1 118.38(6)
C3 N1 H1 104.6
C4 N1 H1 104.6
Fe1 N1 H1 104.6
C18 N2 C19 112.46(9)
C18 N2 Fe1 124.81(7)
C19 N2 Fe1 122.41(7)
O1 C1 Fe1 175.25(10)
C3 C2 P1 108.92(7)
C3 C2 H2A 109.9
P1 C2 H2A 109.9
C3 C2 H2B 109.9
P1 C2 H2B 109.9
H2A C2 H2B 108.3
N1 C3 C2 109.81(8)
N1 C3 H3A 109.7
C2 C3 H3A 109.7
N1 C3 H3B 109.7
C2 C3 H3B 109.7
H3A C3 H3B 108.2
N1 C4 C5 111.33(8)
N1 C4 H4A 109.4
C5 C4 H4A 109.4
N1 C4 H4B 109.4
C5 C4 H4B 109.4
H4A C4 H4B 108.0
C4 C5 P2 109.45(7)
C4 C5 H5A 109.8
P2 C5 H5A 109.8
C4 C5 H5B 109.8
P2 C5 H5B 109.8
H5A C5 H5B 108.2
C8 C6 C7 110.19(10)
C8 C6 P1 113.93(8)
C7 C6 P1 112.55(8)
C8 C6 H6 106.5
C7 C6 H6 106.5
P1 C6 H6 106.5
C6 C7 H7A 109.5
C6 C7 H7B 109.5
H7A C7 H7B 109.5
C6 C7 H7C 109.5
H7A C7 H7C 109.5
H7B C7 H7C 109.5
C6 C8 H8A 109.5
C6 C8 H8B 109.5
H8A C8 H8B 109.5
C6 C8 H8C 109.5
H8A C8 H8C 109.5
H8B C8 H8C 109.5
C10 C9 C11 111.83(9)
C10 C9 P1 112.39(7)
C11 C9 P1 114.86(7)
C10 C9 H9 105.6
C11 C9 H9 105.6
P1 C9 H9 105.6
C9 C10 H10A 109.5
C9 C10 H10B 109.5
H10A C10 H10B 109.5
C9 C10 H10C 109.5
H10A C10 H10C 109.5
H10B C10 H10C 109.5
C9 C11 H11A 109.5
C9 C11 H11B 109.5
H11A C11 H11B 109.5
C9 C11 H11C 109.5
H11A C11 H11C 109.5
H11B C11 H11C 109.5
C13 C12 C14 108.81(9)
C13 C12 P2 113.10(8)
C14 C12 P2 111.86(8)
C13 C12 H12 107.6
C14 C12 H12 107.6
P2 C12 H12 107.6
C12 C13 H13A 109.5
C12 C13 H13B 109.5
H13A C13 H13B 109.5
C12 C13 H13C 109.5
H13A C13 H13C 109.5
H13B C13 H13C 109.5
C12 C14 H14A 109.5
C12 C14 H14B 109.5
H14A C14 H14B 109.5
C12 C14 H14C 109.5
H14A C14 H14C 109.5
H14B C14 H14C 109.5
C16 C15 C17 110.52(9)
C16 C15 P2 114.23(7)
C17 C15 P2 112.22(8)
C16 C15 H15 106.4
C17 C15 H15 106.4
P2 C15 H15 106.4
C15 C16 H16A 109.5
C15 C16 H16B 109.5
H16A C16 H16B 109.5
C15 C16 H16C 109.5
H16A C16 H16C 109.5
H16B C16 H16C 109.5
C15 C17 H17A 109.5
C15 C17 H17B 109.5
H17A C17 H17B 109.5
C15 C17 H17C 109.5
H17A C17 H17C 109.5
H17B C17 H17C 109.5
O2 C18 N2 126.31(10)
O2 C18 H18 116.8
N2 C18 H18 116.8
C20 C19 C24 118.27(11)
C20 C19 N2 121.07(10)
C24 C19 N2 120.66(10)
C21 C20 C19 120.44(12)
C21 C20 H20 119.8
C19 C20 H20 119.8
C22 C21 C20 120.67(13)
C22 C21 H21 119.7
C20 C21 H21 119.7
C23 C22 C21 119.58(12)
C23 C22 H22 120.2
C21 C22 H22 120.2
C22 C23 C24 120.30(13)
C22 C23 H23 119.8
C24 C23 H23 119.8
C23 C24 C19 120.72(12)
C23 C24 H24 119.6
C19 C24 H24 119.6

loop_
_geom_bond_atom_site_label_1
_geom_bond_atom_site_label_2
_geom_bond_distance
Fe1 C1 1.7209(11)
Fe1 N1 2.0855(8)
Fe1 N2 2.1287(9)
Fe1 P2 2.2042(3)
Fe1 P1 2.2190(3)
Fe1 H1FE 1.453(15)
P1 C2 1.8417(10)
P1 C6 1.8557(11)
P1 C9 1.8587(10)
P2 C5 1.8395(11)
P2 C15 1.8596(11)
P2 C12 1.8630(11)
O1 C1 1.1675(13)
O2 C18 1.2545(14)
N1 C3 1.4846(13)
N1 C4 1.4904(13)
N1 H1 1.0000
N2 C18 1.3307(14)
N2 C19 1.4245(13)
C2 C3 1.5239(14)
C2 H2A 0.9900
C2 H2B 0.9900
C3 H3A 0.9900
C3 H3B 0.9900
C4 C5 1.5259(15)
C4 H4A 0.9900
C4 H4B 0.9900
C5 H5A 0.9900
C5 H5B 0.9900
C6 C8 1.5307(16)
C6 C7 1.5322(15)
C6 H6 1.0000
C7 H7A 0.9800
C7 H7B 0.9800
C7 H7C 0.9800
C8 H8A 0.9800
C8 H8B 0.9800
C8 H8C 0.9800
C9 C10 1.5330(14)
C9 C11 1.5337(15)
C9 H9 1.0000
C10 H10A 0.9800
C10 H10B 0.9800
C10 H10C 0.9800
C11 H11A 0.9800
C11 H11B 0.9800
C11 H11C 0.9800
C12 C13 1.5305(15)
C12 C14 1.5322(16)
C12 H12 1.0000
C13 H13A 0.9800
C13 H13B 0.9800
C13 H13C 0.9800
C14 H14A 0.9800
C14 H14B 0.9800
C14 H14C 0.9800
C15 C16 1.5300(15)
C15 C17 1.5331(16)
C15 H15 1.0000
C16 H16A 0.9800
C16 H16B 0.9800
C16 H16C 0.9800
C17 H17A 0.9800
C17 H17B 0.9800
C17 H17C 0.9800
C18 H18 0.9500
C19 C20 1.3941(16)
C19 C24 1.4042(16)
C20 C21 1.3921(16)
C20 H20 0.9500
C21 C22 1.386(2)
C21 H21 0.9500
C22 C23 1.378(2)
C22 H22 0.9500
C23 C24 1.3927(18)
C23 H23 0.9500
C24 H24 0.9500

loop_
_geom_hbond_atom_site_label_D
_geom_hbond_atom_site_label_H
_geom_hbond_atom_site_label_A
_geom_hbond_distance_DH
_geom_hbond_distance_HA
_geom_hbond_distance_DA
_geom_hbond_angle_DHA
_geom_hbond_site_symmetry_A
N1 H1 O2 1.00 1.84 2.7469(12) 148.4 .
C2 H2B O2 0.99 2.42 3.3171(13) 150.7 2_646
C4 H4A O1 0.99 2.58 3.5188(14) 158.7 4_566
C8 H8A O1 0.98 2.61 3.4769(15) 146.9 .
C9 H9 O2 1.00 2.50 3.2832(13) 134.9 .
N1 H1 O2 1.00 1.84 2.7469(12) 148.4 .
C2 H2B O2 0.99 2.42 3.3171(13) 150.7 2_646
C4 H4A O1 0.99 2.58 3.5188(14) 158.7 4_566
C8 H8A O1 0.98 2.61 3.4769(15) 146.9 .
C9 H9 O2 1.00 2.50 3.2832(13) 134.9 .

loop_
_geom_torsion_atom_site_label_1
_geom_torsion_atom_site_label_2
_geom_torsion_atom_site_label_3
_geom_torsion_atom_site_label_4
_geom_torsion
C6 P1 C2 C3 107.94(8)
C9 P1 C2 C3 -143.88(8)
Fe1 P1 C2 C3 -17.20(8)
C4 N1 C3 C2 174.06(9)
Fe1 N1 C3 C2 -51.08(10)
P1 C2 C3 N1 42.28(10)
C3 N1 C4 C5 157.09(9)
Fe1 N1 C4 C5 24.76(11)
N1 C4 C5 P2 -39.96(11)
C15 P2 C5 C4 165.67(7)
C12 P2 C5 C4 -87.11(8)
Fe1 P2 C5 C4 36.51(8)
C2 P1 C6 C8 172.21(8)
C9 P1 C6 C8 65.81(9)
Fe1 P1 C6 C8 -73.83(9)
C2 P1 C6 C7 -61.40(9)
C9 P1 C6 C7 -167.81(8)
Fe1 P1 C6 C7 52.56(9)
C2 P1 C9 C10 162.50(8)
C6 P1 C9 C10 -91.20(8)
Fe1 P1 C9 C10 47.77(9)
C2 P1 C9 C11 -68.15(9)
C6 P1 C9 C11 38.15(9)
Fe1 P1 C9 C11 177.13(6)
C5 P2 C12 C13 40.20(9)
C15 P2 C12 C13 147.03(8)
Fe1 P2 C12 C13 -72.77(9)
C5 P2 C12 C14 163.49(8)
C15 P2 C12 C14 -89.68(9)
Fe1 P2 C12 C14 50.52(9)
C5 P2 C15 C16 46.08(9)
C12 P2 C15 C16 -64.01(9)
Fe1 P2 C15 C16 159.31(7)
C5 P2 C15 C17 172.88(8)
C12 P2 C15 C17 62.79(9)
Fe1 P2 C15 C17 -73.89(9)
C19 N2 C18 O2 -174.19(10)
Fe1 N2 C18 O2 -0.45(16)
C18 N2 C19 C20 -129.53(11)
Fe1 N2 C19 C20 56.55(12)
C18 N2 C19 C24 50.75(13)
Fe1 N2 C19 C24 -123.16(9)
C24 C19 C20 C21 1.01(17)
N2 C19 C20 C21 -178.71(10)
C19 C20 C21 C22 0.05(19)
C20 C21 C22 C23 -1.2(2)
C21 C22 C23 C24 1.3(2)
C22 C23 C24 C19 -0.26(19)
C20 C19 C24 C23 -0.92(17)
N2 C19 C24 C23 178.81(10)
